data_7702207
loop_
_publ_author_name
'Dammann, Wiebke'
'Buban, Tabea'
'Schiller, Carl'
'Burger, Peter'

_publ_section_title
;
 Dinuclear tethered pyridine, diimine complexes.
;
_journal_issue 35
_journal_name_full 'Dalton transactions (Cambridge, England : 2003)'
_journal_page_first 12105
_journal_page_last 12117
_journal_paper_doi 10.1039/c8dt02347f
_journal_volume 47
_journal_year 2018
_chemical_formula_moiety 'C78 H91 Cl4 N6 Ni2, 7(C4 H8 O)'
_chemical_formula_sum 'C106 H147 Cl4 N6 Ni2 O7'
_chemical_formula_weight 1876.51
_space_group_crystal_system orthorhombic
_space_group_IT_number 19
_space_group_name_Hall 'P 2ac 2ab'
_space_group_name_H-M_alt 'P 21 21 21'
_atom_sites_solution_hydrogens geom
_audit_creation_date 2018-07-18
_audit_creation_method
;
Olex2 1.2
(compiled 2018.05.29 svn.r3508 for OlexSys, GUI svn.r5506)
;
_audit_update_record
;
2018-07-18 deposited with the CCDC.
2018-07-23 downloaded from the CCDC.
;
_cell_angle_alpha 90
_cell_angle_beta 90
_cell_angle_gamma 90
_cell_formula_units_Z 4
_cell_length_a 17.524(6)
_cell_length_b 23.041(8)
_cell_length_c 24.556(8)
_cell_measurement_reflns_used 9716
_cell_measurement_temperature 100.1(1)
_cell_measurement_theta_max 28.39
_cell_measurement_theta_min 2.27
_cell_volume 9915(6)
_computing_molecular_graphics 'Olex2 (Dolomanov et al., 2009)'
_computing_publication_material 'Olex2 (Dolomanov et al., 2009)'
_computing_structure_refinement 'ShelXL (Sheldrick, 2015)'
_computing_structure_solution 'SHELXT 2014/4 (Sheldrick, 2014)'
_diffrn_ambient_temperature 100.10(10)
_diffrn_measured_fraction_theta_full 0.994
_diffrn_measured_fraction_theta_max 0.932
_diffrn_measurement_device_type 'Bruker APEX-II CCD'
_diffrn_measurement_method '\f and \w scans'
_diffrn_radiation_type MoK\a
_diffrn_radiation_wavelength 0.71073
_diffrn_reflns_av_R_equivalents 0.0628
_diffrn_reflns_av_unetI/netI 0.1110
_diffrn_reflns_Laue_measured_fraction_full 0.994
_diffrn_reflns_Laue_measured_fraction_max 0.932
_diffrn_reflns_limit_h_max 23
_diffrn_reflns_limit_h_min -23
_diffrn_reflns_limit_k_max 30
_diffrn_reflns_limit_k_min -31
_diffrn_reflns_limit_l_max 33
_diffrn_reflns_limit_l_min -21
_diffrn_reflns_number 59940
_diffrn_reflns_point_group_measured_fraction_full 0.995
_diffrn_reflns_point_group_measured_fraction_max 0.907
_diffrn_reflns_theta_full 26.000
_diffrn_reflns_theta_max 29.143
_diffrn_reflns_theta_min 1.212
_exptl_absorpt_coefficient_mu 0.545
_exptl_absorpt_correction_T_max 0.7458
_exptl_absorpt_correction_T_min 0.6389
_exptl_absorpt_correction_type multi-scan
_exptl_absorpt_process_details
;
SADABS-2012/1 (Bruker,2012) was used for absorption correction.
wR2(int) was 0.1283 before and 0.0512 after correction.
The Ratio of minimum to maximum transmission is 0.8567.
The \l/2 correction factor is 0.0015.
;
_exptl_crystal_colour orange
_exptl_crystal_colour_primary orange
_exptl_crystal_density_diffrn 1.257
_exptl_crystal_description plate
_exptl_crystal_F_000 4020
_exptl_crystal_size_max 0.2
_exptl_crystal_size_mid 0.2
_exptl_crystal_size_min 0.05
_refine_diff_density_max 0.949
_refine_diff_density_min -0.638
_refine_diff_density_rms 0.086
_refine_ls_abs_structure_details
;
 Flack x determined using 5647 quotients [(I+)-(I-)]/[(I+)+(I-)]
 (Parsons, Flack and Wagner, Acta Cryst. B69 (2013) 249-259).
;
_refine_ls_abs_structure_Flack 0.003(5)
_refine_ls_extinction_method none
_refine_ls_goodness_of_fit_ref 0.995
_refine_ls_hydrogen_treatment mixed
_refine_ls_matrix_type full
_refine_ls_number_parameters 1133
_refine_ls_number_reflns 24266
_refine_ls_number_restraints 7
_refine_ls_restrained_S_all 1.044
_refine_ls_R_factor_all 0.1063
_refine_ls_R_factor_gt 0.0593
_refine_ls_shift/su_max 0.001
_refine_ls_shift/su_mean 0.000
_refine_ls_structure_factor_coef Fsqd
_refine_ls_weighting_details 'w=1/[\s^2^(Fo^2^)+(0.0731P)^2^] where P=(Fo^2^+2Fc^2^)/3'
_refine_ls_weighting_scheme calc
_refine_ls_wR_factor_gt 0.1261
_refine_ls_wR_factor_ref 0.1444
_reflns_Friedel_coverage 0.809
_reflns_Friedel_fraction_full 0.996
_reflns_Friedel_fraction_max 0.878
_reflns_number_gt 16363
_reflns_number_total 24266
_reflns_threshold_expression 'I > 2\s(I)'
_cod_data_source_file c8dt02347f2.cif
_cod_data_source_block 9_
_cod_database_code 7702207
_shelx_shelxl_version_number 2018/3
_shelx_space_group_comment
;
The symmetry employed for this shelxl refinement is uniquely defined
by the following loop, which should always be used as a source of
symmetry information in preference to the above space-group names.
They are only intended as comments.
;
_shelx_estimated_absorpt_t_max 0.973
_shelx_estimated_absorpt_t_min 0.899
_olex2_refinement_description
;
1. Fixed Uiso
 At 1.2 times of:
  All C(H) groups, All C(H,H) groups
 At 1.5 times of:
  All C(H,H,H) groups
2. Restrained distances
 O1S-C1S = O1S-C4S
 1.4 with sigma of 0.02
 H16H-H36C
 2 with sigma of 0.02
 C2G-C14 = C15-C14
 1.4 with sigma of 0.02
 C2G-C15
 2.346 with sigma of 0.04
 C13-C14
 2.34 with sigma of 0.01
3. Uiso/Uaniso restraints and constraints
Uanis(C1S) = Uanis(C4S)
Uanis(C2G) = Uanis(C15)
Uanis(C31B) = Uanis(C32B) = Uanis(C33B) = Uanis(C34B) = Uanis(C35B) =
Uanis(C36B)
4. Others
 Sof(C32B)=Sof(H32D)=Sof(H32E)=Sof(H32F)=Sof(C34B)=Sof(H34A)=Sof(H34B)=
 Sof(H34C)=Sof(C36B)=Sof(H36A)=Sof(H36B)=Sof(H36C)=1-FVAR(1)
 Sof(C31B)=Sof(H31D)=Sof(H31E)=Sof(H31F)=Sof(C33B)=Sof(H33D)=Sof(H33E)=
 Sof(H33F)=Sof(C35B)=Sof(H35A)=Sof(H35B)=Sof(H35C)=FVAR(1)
 Fixed U11: C1(0.02051)
 Fixed U12: C1(-0.00236)
 Fixed U13: C1(-0.00002)
 Fixed U22: C1(0.02117)
 Fixed U23: C1(0.00132)
 Fixed U33: C1(0.01536)
5.a Secondary CH2 refined with riding coordinates:
 C26A(H26A,H26B), C1S(H1SA,H1SB), C2AA(H2AA,H2AB), C2G(H2GA,H2GB), C2S(H2SA,
 H2SB), C3AA(H3AA,H3AB), C3S(H3SA,H3SB), C4AA(H4AA,H4AB), C4S(H4SA,H4SB),
 C5S(H5SA,H5SB), C6S(H6SA,H6SB), C8S(H8SA,H8SB), C9S(H9SA,H9SB), C10S(H10A,
 H10B), C11S(H11A,H11B), C12S(H12C,H12D), C13(H13A,H13B), C13S(H13C,H13D),
 C14(H14C,H14D), C14S(H14E,H14F), C15(H15A,H15B), C15S(H15C,H15D), C16S(H16G,
 H16H), C17S(H17G,H17H), C19S(H19G,H19H), C20S(H20G,H20H), C25S(H25A,H25B),
 C26S(H26D,H26E), C27S(H27A,H27B)
5.b Me refined with riding coordinates:
 C1B(H1BA,H1BB,H1BC)
5.c Aromatic/amide H refined with riding coordinates:
 C2(H2), C3(H3), C4(H4), C4A(H4A), C4B(H4B), C6A(H6A), C6B(H6B), C7(H7),
 C8(H8), C9(H9), C12A(H12A), C12B(H12B), C14A(H14A), C14B(H14B), C24A(H24A),
 C24B(H24B), C26B(H26C)
5.d Idealised Me refined as rotating group:
 C1A(H1AA,H1AB,H1AC), C9A(H9AA,H9AB,H9AC), C9B(H9BA,H9BB,H9BC), C16A(H16A,H16B,
 H16C), C16B(H16D,H16E,H16F), C17A(H17A,H17B,H17C), C17B(H17D,H17E,H17F),
 C19A(H19A,H19B,H19C), C19B(H19D,H19E,H19F), C20A(H20A,H20B,H20C), C20B(H20D,
 H20E,H20F), C21A(H21A,H21B,H21C), C21B(H21D,H21E,H21F), C28A(H28A,H28B,H28C),
 C28B(H28D,H28E,H28F), C29A(H29A,H29B,H29C), C29B(H29D,H29E,H29F), C31A(H31A,
 H31B,H31C), C31B(H31D,H31E,H31F), C32A(H32A,H32B,H32C), C32B(H32D,H32E,H32F),
 C33A(H33A,H33B,H33C), C33B(H33D,H33E,H33F), C34B(H34A,H34B,H34C), C35B(H35A,
 H35B,H35C), C36B(H36A,H36B,H36C)
;
_olex2_submission_special_instructions 'No special instructions were received'

loop_
_space_group_symop_operation_xyz
'x, y, z'
'-x+1/2, -y, z+1/2'
'-x, y+1/2, -z+1/2'
'x+1/2, -y+1/2, -z'

loop_
_atom_site_label
_atom_site_type_symbol
_atom_site_fract_x
_atom_site_fract_y
_atom_site_fract_z
_atom_site_U_iso_or_equiv
_atom_site_adp_type
_atom_site_occupancy
_atom_site_site_symmetry_order
_atom_site_calc_flag
_atom_site_refinement_flags_posn
_atom_site_refinement_flags_occupancy
_atom_site_disorder_assembly
_atom_site_disorder_group
Ni1 Ni 0.67158(4) 0.53458(3) 0.38384(3) 0.01820(16) Uani 1 1 d . . . .
Ni2 Ni 0.54470(4) 0.38188(3) 0.14591(3) 0.01770(16) Uani 1 1 d . . . .
Cl1 Cl 0.76211(8) 0.60425(6) 0.39135(6) 0.0271(3) Uani 1 1 d . . . .
Cl2 Cl 0.69150(8) 0.47570(6) 0.45460(5) 0.0244(3) Uani 1 1 d . . . .
Cl3 Cl 0.47565(8) 0.30120(6) 0.13905(6) 0.0276(3) Uani 1 1 d . . . .
Cl4 Cl 0.61542(9) 0.38083(7) 0.22214(5) 0.0308(3) Uani 1 1 d . . . .
N1A N 0.5790(2) 0.45816(18) 0.11944(16) 0.0160(9) Uani 1 1 d . . . .
N1B N 0.6254(2) 0.57054(19) 0.31846(16) 0.0182(10) Uani 1 1 d . . . .
N2A N 0.4599(2) 0.44489(18) 0.18127(16) 0.0165(9) Uani 1 1 d . . . .
N2B N 0.5746(3) 0.58199(19) 0.41565(16) 0.0187(10) Uani 1 1 d . . . .
N3A N 0.6357(3) 0.36002(18) 0.09073(16) 0.0170(10) Uani 1 1 d . . . .
N3B N 0.7262(2) 0.49178(18) 0.31770(17) 0.0172(10) Uani 1 1 d . . . .
C1 C 0.5944(3) 0.7002(2) 0.1998(2) 0.019 Uani 1 1 d . . . .
C1A C 0.7402(4) 0.4024(3) 0.0367(2) 0.0299(14) Uani 1 1 d . . . .
H1AA H 0.782141 0.422961 0.054705 0.045 Uiso 1 1 calc GR . . .
H1AB H 0.728519 0.421330 0.001974 0.045 Uiso 1 1 calc GR . . .
H1AC H 0.755306 0.362020 0.029990 0.045 Uiso 1 1 calc GR . . .
C1B C 0.4711(3) 0.6496(2) 0.3893(2) 0.0215(12) Uani 1 1 d . . . .
H1BA H 0.457123 0.668520 0.355015 0.032 Uiso 1 1 calc R . . .
H1BB H 0.428773 0.625186 0.401755 0.032 Uiso 1 1 calc R . . .
H1BC H 0.482170 0.679178 0.416883 0.032 Uiso 1 1 calc R . . .
C2 C 0.5694(3) 0.7542(2) 0.2209(2) 0.0228(13) Uani 1 1 d . . . .
H2 H 0.554488 0.755587 0.258104 0.027 Uiso 1 1 calc R . . .
C2A C 0.6716(3) 0.4035(2) 0.07220(19) 0.0176(11) Uani 1 1 d . . . .
C2B C 0.5398(3) 0.6131(2) 0.38071(19) 0.0169(10) Uani 1 1 d . . . .
C3 C 0.5652(3) 0.8039(3) 0.1917(2) 0.0290(14) Uani 1 1 d . . . .
H3 H 0.544644 0.837682 0.208389 0.035 Uiso 1 1 calc R . . .
C3A C 0.6415(3) 0.4610(2) 0.08817(19) 0.0165(11) Uani 1 1 d . . . .
C3B C 0.5734(3) 0.6117(2) 0.3252(2) 0.0162(11) Uani 1 1 d . . . .
C4 C 0.5902(3) 0.8072(2) 0.1374(2) 0.0265(13) Uani 1 1 d . . . .
H4 H 0.588521 0.841995 0.116730 0.032 Uiso 1 1 calc R . . .
C4A C 0.6712(3) 0.5138(2) 0.07107(19) 0.0165(11) Uani 1 1 d . . . .
H4A H 0.715561 0.515051 0.048857 0.020 Uiso 1 1 calc R . . .
C4B C 0.5576(3) 0.6512(2) 0.28492(19) 0.0178(11) Uani 1 1 d . . . .
H4B H 0.517966 0.678880 0.289689 0.021 Uiso 1 1 calc R . . .
C5 C 0.6173(3) 0.7560(2) 0.1167(2) 0.0213(12) Uani 1 1 d . . . .
C5A C 0.6353(3) 0.5647(2) 0.08683(19) 0.0158(11) Uani 1 1 d . . . .
C5B C 0.6004(3) 0.6506(2) 0.2369(2) 0.0165(11) Uani 1 1 d . . . .
C6 C 0.6504(3) 0.7274(2) 0.0684(2) 0.0197(12) Uani 1 1 d . . . .
C6A C 0.5701(3) 0.5605(2) 0.1198(2) 0.0150(10) Uani 1 1 d . . . .
H6A H 0.544545 0.594613 0.131734 0.018 Uiso 1 1 calc R . . .
C6B C 0.6521(3) 0.6048(2) 0.2297(2) 0.0154(11) Uani 1 1 d . . . .
H6B H 0.679924 0.601078 0.196740 0.018 Uiso 1 1 calc R . . .
C7 C 0.6780(3) 0.7336(2) 0.0170(2) 0.0238(12) Uani 1 1 d . . . .
H7 H 0.682455 0.770507 -0.000054 0.029 Uiso 1 1 calc R . . .
C7A C 0.5437(3) 0.5065(2) 0.13484(19) 0.0167(11) Uani 1 1 d . . . .
C7B C 0.6618(3) 0.5655(2) 0.2711(2) 0.0183(11) Uani 1 1 d . . . .
C8 C 0.6995(3) 0.6821(2) -0.0092(2) 0.0240(13) Uani 1 1 d . . . .
H8 H 0.722361 0.684209 -0.044183 0.029 Uiso 1 1 calc R . . .
C8A C 0.4757(3) 0.4975(2) 0.16924(19) 0.0161(11) Uani 1 1 d . . . .
C8B C 0.7149(3) 0.5148(2) 0.2714(2) 0.0170(11) Uani 1 1 d . . . .
C9 C 0.6884(3) 0.6286(2) 0.0143(2) 0.0201(12) Uani 1 1 d . . . .
H9 H 0.701838 0.594857 -0.005787 0.024 Uiso 1 1 calc R . . .
C9A C 0.4313(3) 0.5494(2) 0.1858(2) 0.0248(13) Uani 1 1 d . . . .
H9AA H 0.383245 0.537153 0.202630 0.037 Uiso 1 1 calc GR . . .
H9AB H 0.420467 0.573287 0.153720 0.037 Uiso 1 1 calc GR . . .
H9AC H 0.461024 0.572124 0.212101 0.037 Uiso 1 1 calc GR . . .
C9B C 0.7458(3) 0.4949(2) 0.2182(2) 0.0226(12) Uani 1 1 d . . . .
H9BA H 0.778964 0.461176 0.224024 0.034 Uiso 1 1 calc GR . . .
H9BB H 0.775270 0.526276 0.201458 0.034 Uiso 1 1 calc GR . . .
H9BC H 0.703535 0.483999 0.194171 0.034 Uiso 1 1 calc GR . . .
C10 C 0.6577(3) 0.6218(2) 0.06727(19) 0.0174(11) Uani 1 1 d . . . .
C10A C 0.3993(3) 0.4347(2) 0.2184(2) 0.0168(11) Uani 1 1 d . . . .
C10B C 0.7772(3) 0.4436(2) 0.3237(2) 0.0180(11) Uani 1 1 d . . . .
C11 C 0.6435(3) 0.6731(2) 0.0945(2) 0.0174(11) Uani 1 1 d . . . .
C11A C 0.3316(3) 0.4114(2) 0.1990(2) 0.0204(11) Uani 1 1 d . . . .
C11B C 0.8563(3) 0.4523(2) 0.3171(2) 0.0214(12) Uani 1 1 d . . . .
C12 C 0.6156(3) 0.7029(2) 0.1458(2) 0.0172(11) Uani 1 1 d . . . .
C12A C 0.2736(3) 0.4004(2) 0.2351(2) 0.0226(12) Uani 1 1 d . . . .
H12A H 0.227448 0.384142 0.221697 0.027 Uiso 1 1 calc R . . .
C12B C 0.9034(3) 0.4054(3) 0.3253(2) 0.0222(12) Uani 1 1 d . . . .
H12B H 0.956927 0.410945 0.322042 0.027 Uiso 1 1 calc R . . .
C13A C 0.2798(3) 0.4119(2) 0.2897(2) 0.0214(12) Uani 1 1 d . . . .
C13B C 0.8766(3) 0.3505(2) 0.3380(2) 0.0204(12) Uani 1 1 d . . . .
C14A C 0.3474(3) 0.4358(2) 0.3081(2) 0.0194(12) Uani 1 1 d . . . .
H14A H 0.352508 0.444727 0.345682 0.023 Uiso 1 1 calc R . . .
C14B C 0.7996(3) 0.3448(2) 0.3448(2) 0.0201(12) Uani 1 1 d . . . .
H14B H 0.779990 0.307617 0.353998 0.024 Uiso 1 1 calc R . . .
C15A C 0.4081(3) 0.4471(2) 0.2733(2) 0.0181(11) Uani 1 1 d . . . .
C15B C 0.7485(3) 0.3901(2) 0.33902(19) 0.0181(11) Uani 1 1 d . . . .
C16A C 0.4802(3) 0.4730(3) 0.2957(2) 0.0247(13) Uani 1 1 d . . . .
H16A H 0.524191 0.457189 0.276105 0.037 Uiso 1 1 calc GR . . .
H16B H 0.484522 0.463510 0.334505 0.037 Uiso 1 1 calc GR . . .
H16C H 0.478805 0.515265 0.291234 0.037 Uiso 1 1 calc GR . . .
C16B C 0.6658(3) 0.3800(2) 0.3500(2) 0.0222(11) Uani 1 1 d . . . .
H16D H 0.650621 0.342421 0.334903 0.033 Uiso 1 1 calc GR . . .
H16E H 0.635649 0.410910 0.333035 0.033 Uiso 1 1 calc GR . . .
H16F H 0.656935 0.380129 0.389447 0.033 Uiso 1 1 calc GR . . .
C17A C 0.3205(3) 0.4025(3) 0.1387(2) 0.0269(13) Uani 1 1 d . . . .
H17A H 0.330856 0.438927 0.119495 0.040 Uiso 1 1 calc GR . . .
H17B H 0.267762 0.390437 0.131737 0.040 Uiso 1 1 calc GR . . .
H17C H 0.355556 0.372396 0.125790 0.040 Uiso 1 1 calc GR . . .
C17B C 0.8884(3) 0.5110(2) 0.3043(2) 0.0259(13) Uani 1 1 d . . . .
H17D H 0.942917 0.511606 0.313141 0.039 Uiso 1 1 calc GR . . .
H17E H 0.861797 0.540431 0.325969 0.039 Uiso 1 1 calc GR . . .
H17F H 0.881424 0.519266 0.265499 0.039 Uiso 1 1 calc GR . . .
C18A C 0.2131(3) 0.3978(3) 0.3281(2) 0.0271(14) Uani 1 1 d . . . .
C18B C 0.9331(3) 0.3013(2) 0.3470(2) 0.0270(13) Uani 1 1 d . . . .
C19A C 0.1450(4) 0.4350(3) 0.3115(3) 0.0412(17) Uani 1 1 d . . . .
H19A H 0.158212 0.476169 0.315223 0.062 Uiso 1 1 calc GR . . .
H19B H 0.101407 0.426044 0.335021 0.062 Uiso 1 1 calc GR . . .
H19C H 0.131612 0.426775 0.273522 0.062 Uiso 1 1 calc GR . . .
C19B C 0.9830(3) 0.3157(3) 0.3959(3) 0.0324(15) Uani 1 1 d . . . .
H19D H 1.008049 0.353224 0.389936 0.049 Uiso 1 1 calc GR . . .
H19E H 1.021767 0.285478 0.400463 0.049 Uiso 1 1 calc GR . . .
H19F H 0.951291 0.317812 0.428700 0.049 Uiso 1 1 calc GR . . .
C20A C 0.1929(4) 0.3338(3) 0.3239(3) 0.0375(16) Uani 1 1 d . . . .
H20A H 0.177027 0.324920 0.286551 0.056 Uiso 1 1 calc GR . . .
H20B H 0.151052 0.324964 0.349030 0.056 Uiso 1 1 calc GR . . .
H20C H 0.237582 0.310316 0.333370 0.056 Uiso 1 1 calc GR . . .
C20B C 0.8940(4) 0.2435(3) 0.3575(3) 0.0378(16) Uani 1 1 d . . . .
H20D H 0.864059 0.245981 0.391144 0.057 Uiso 1 1 calc GR . . .
H20E H 0.932649 0.212988 0.361260 0.057 Uiso 1 1 calc GR . . .
H20F H 0.860172 0.234215 0.326976 0.057 Uiso 1 1 calc GR . . .
C21A C 0.2322(4) 0.4113(3) 0.3875(3) 0.0404(17) Uani 1 1 d . . . .
H21A H 0.275688 0.387641 0.399109 0.061 Uiso 1 1 calc GR . . .
H21B H 0.187911 0.402509 0.410461 0.061 Uiso 1 1 calc GR . . .
H21C H 0.245151 0.452541 0.391096 0.061 Uiso 1 1 calc GR . . .
C21B C 0.9832(4) 0.2950(3) 0.2967(3) 0.0409(17) Uani 1 1 d . . . .
H21D H 0.951930 0.282599 0.265734 0.061 Uiso 1 1 calc GR . . .
H21E H 1.022968 0.266022 0.303619 0.061 Uiso 1 1 calc GR . . .
H21F H 1.007091 0.332449 0.288316 0.061 Uiso 1 1 calc GR . . .
C22A C 0.6596(3) 0.3027(2) 0.0755(2) 0.0178(11) Uani 1 1 d . . . .
C22B C 0.5493(3) 0.5818(2) 0.4720(2) 0.0219(12) Uani 1 1 d . . . .
C23A C 0.7219(3) 0.2774(2) 0.1021(2) 0.0227(12) Uani 1 1 d . . . .
C23B C 0.5686(3) 0.6283(2) 0.5042(2) 0.0211(12) Uani 1 1 d . . . .
C24A C 0.7441(3) 0.2218(2) 0.0866(2) 0.0237(13) Uani 1 1 d . . . .
H24A H 0.785509 0.203661 0.104852 0.028 Uiso 1 1 calc R . . .
C24B C 0.5497(3) 0.6253(3) 0.5592(2) 0.0243(13) Uani 1 1 d . . . .
H24B H 0.562148 0.657005 0.582259 0.029 Uiso 1 1 calc R . . .
C25A C 0.7071(3) 0.1924(2) 0.0453(2) 0.0224(12) Uani 1 1 d . . . .
C25B C 0.5134(3) 0.5773(3) 0.5814(2) 0.0251(13) Uani 1 1 d . . . .
C26A C 0.6475(3) 0.2191(2) 0.0198(2) 0.0252(13) Uani 1 1 d . . . .
H26A H 0.602988 0.192911 0.023629 0.030 Uiso 1 1 calc R . . .
H26B H 0.660181 0.220156 -0.019479 0.030 Uiso 1 1 calc R . . .
C26B C 0.4942(3) 0.5320(3) 0.5461(2) 0.0263(13) Uani 1 1 d . . . .
H26C H 0.468227 0.499123 0.560251 0.032 Uiso 1 1 calc R . . .
C27A C 0.6225(3) 0.2743(2) 0.0336(2) 0.0216(12) Uani 1 1 d . . . .
C27B C 0.5117(3) 0.5338(3) 0.4914(2) 0.0239(12) Uani 1 1 d . . . .
C28A C 0.5594(4) 0.3035(3) 0.0031(2) 0.0315(15) Uani 1 1 d . . . .
H28A H 0.580623 0.334447 -0.019678 0.047 Uiso 1 1 calc GR . . .
H28B H 0.522885 0.320089 0.028985 0.047 Uiso 1 1 calc GR . . .
H28C H 0.533401 0.274997 -0.020013 0.047 Uiso 1 1 calc GR . . .
C28B C 0.4884(4) 0.4845(3) 0.4556(2) 0.0312(14) Uani 1 1 d . . . .
H28D H 0.450911 0.498166 0.428941 0.047 Uiso 1 1 calc GR . . .
H28E H 0.465805 0.453688 0.477855 0.047 Uiso 1 1 calc GR . . .
H28F H 0.533332 0.469364 0.436519 0.047 Uiso 1 1 calc GR . . .
C29A C 0.7653(3) 0.3096(3) 0.1447(3) 0.0313(14) Uani 1 1 d . . . .
H29A H 0.798227 0.338490 0.127279 0.047 Uiso 1 1 calc GR . . .
H29B H 0.796635 0.282229 0.165479 0.047 Uiso 1 1 calc GR . . .
H29C H 0.729434 0.329091 0.169223 0.047 Uiso 1 1 calc GR . . .
C29B C 0.6089(3) 0.6814(3) 0.4827(2) 0.0260(13) Uani 1 1 d . . . .
H29D H 0.572123 0.706399 0.463835 0.039 Uiso 1 1 calc GR . . .
H29E H 0.648967 0.669557 0.457127 0.039 Uiso 1 1 calc GR . . .
H29F H 0.631849 0.702815 0.513021 0.039 Uiso 1 1 calc GR . . .
C30A C 0.7370(4) 0.1325(2) 0.0276(2) 0.0289(14) Uani 1 1 d . . . .
C30B C 0.4939(4) 0.5746(3) 0.6422(2) 0.0318(14) Uani 1 1 d . . . .
C31A C 0.8172(4) 0.1395(3) 0.0047(3) 0.0357(15) Uani 1 1 d . . . .
H31A H 0.816329 0.167644 -0.025267 0.054 Uiso 1 1 calc GR . . .
H31B H 0.835457 0.102022 -0.008843 0.054 Uiso 1 1 calc GR . . .
H31C H 0.851389 0.153483 0.033424 0.054 Uiso 1 1 calc GR . . .
C31B C 0.5688(5) 0.5766(4) 0.6732(3) 0.0446(14) Uani 0.766(6) 1 d . P A 1
H31D H 0.600232 0.543186 0.662954 0.067 Uiso 0.766(6) 1 calc GR P A 1
H31E H 0.558502 0.575326 0.712461 0.067 Uiso 0.766(6) 1 calc GR P A 1
H31F H 0.595935 0.612550 0.664360 0.067 Uiso 0.766(6) 1 calc GR P A 1
C32A C 0.7385(4) 0.0911(3) 0.0762(3) 0.0368(16) Uani 1 1 d . . . .
H32A H 0.771206 0.107247 0.104792 0.055 Uiso 1 1 calc GR . . .
H32B H 0.758579 0.053413 0.064610 0.055 Uiso 1 1 calc GR . . .
H32C H 0.686574 0.086217 0.090291 0.055 Uiso 1 1 calc GR . . .
C32B C 0.5205(19) 0.6275(14) 0.6730(10) 0.0446(14) Uani 0.234(6) 1 d . P A 2
H32D H 0.576402 0.628668 0.673140 0.067 Uiso 0.234(6) 1 calc GR P A 2
H32E H 0.501713 0.625719 0.710539 0.067 Uiso 0.234(6) 1 calc GR P A 2
H32F H 0.500699 0.662534 0.655281 0.067 Uiso 0.234(6) 1 calc GR P A 2
C33A C 0.6863(4) 0.1053(3) -0.0161(3) 0.0352(15) Uani 1 1 d . . . .
H33A H 0.634205 0.101320 -0.002058 0.053 Uiso 1 1 calc GR . . .
H33B H 0.706230 0.066871 -0.025735 0.053 Uiso 1 1 calc GR . . .
H33C H 0.685923 0.130098 -0.048490 0.053 Uiso 1 1 calc GR . . .
C33B C 0.4455(6) 0.6257(4) 0.6585(3) 0.0446(14) Uani 0.766(6) 1 d . P A 1
H33D H 0.471387 0.661777 0.648023 0.067 Uiso 0.766(6) 1 calc GR P A 1
H33E H 0.437652 0.625288 0.697977 0.067 Uiso 0.766(6) 1 calc GR P A 1
H33F H 0.396043 0.623473 0.639989 0.067 Uiso 0.766(6) 1 calc GR P A 1
C34B C 0.4039(17) 0.5759(14) 0.6458(11) 0.0446(14) Uani 0.234(6) 1 d . P A 2
H34A H 0.384925 0.612562 0.630637 0.067 Uiso 0.234(6) 1 calc GR P A 2
H34B H 0.388070 0.572680 0.683946 0.067 Uiso 0.234(6) 1 calc GR P A 2
H34C H 0.382742 0.543387 0.624977 0.067 Uiso 0.234(6) 1 calc GR P A 2
C35B C 0.4534(6) 0.5188(4) 0.6590(3) 0.0446(14) Uani 0.766(6) 1 d . P A 1
H35A H 0.405055 0.515545 0.639256 0.067 Uiso 0.766(6) 1 calc GR P A 1
H35B H 0.443410 0.519670 0.698273 0.067 Uiso 0.766(6) 1 calc GR P A 1
H35C H 0.485891 0.485463 0.650336 0.067 Uiso 0.766(6) 1 calc GR P A 1
C36B C 0.5220(19) 0.5230(14) 0.6661(10) 0.0446(14) Uani 0.234(6) 1 d . P A 2
H36A H 0.489957 0.490221 0.655018 0.067 Uiso 0.234(6) 1 calc GR P A 2
H36B H 0.521128 0.526718 0.705808 0.067 Uiso 0.234(6) 1 calc GR P A 2
H36C H 0.574561 0.516341 0.653862 0.067 Uiso 0.234(6) 1 calc DGR P A 2
O1 O 1.0290(4) 0.4605(3) 0.4325(3) 0.091(2) Uani 1 1 d . . . .
O1S O 0.3383(3) 0.7440(3) 0.6923(2) 0.0705(17) Uani 1 1 d D . . .
O2S O 0.3788(3) 0.6623(2) 0.26141(18) 0.0411(11) Uani 1 1 d . . . .
O3S O 0.5594(3) 0.1502(2) 0.41523(19) 0.0488(13) Uani 1 1 d . . . .
O4S O 0.6832(4) 0.4006(2) 0.6440(2) 0.0675(16) Uani 1 1 d . . . .
O18S O 0.3987(3) 0.3570(3) 0.8436(3) 0.087(2) Uani 1 1 d . . B 1
O28S O 0.3310(9) 0.3989(6) 0.6089(7) 0.238(7) Uani 1 1 d . . . .
C1S C 0.2682(4) 0.7695(4) 0.7073(3) 0.0525(15) Uani 1 1 d D . . .
H1SA H 0.274446 0.811793 0.713056 0.063 Uiso 1 1 calc R . . .
H1SB H 0.248607 0.751918 0.741305 0.063 Uiso 1 1 calc R . . .
C2AA C 0.3074(4) 0.6405(3) 0.2761(3) 0.0498(19) Uani 1 1 d . . . .
H2AA H 0.302638 0.638827 0.316200 0.060 Uiso 1 1 calc R . . .
H2AB H 0.300672 0.600783 0.261371 0.060 Uiso 1 1 calc R . . .
C2G C 1.0162(5) 0.5556(4) 0.4584(7) 0.125(4) Uani 1 1 d D . . .
H2GA H 1.026469 0.572556 0.494746 0.149 Uiso 1 1 calc R . . .
H2GB H 1.020885 0.586459 0.430566 0.149 Uiso 1 1 calc R . . .
C2S C 0.2159(4) 0.7583(3) 0.6620(3) 0.0452(18) Uani 1 1 d . . . .
H2SA H 0.183791 0.792747 0.654520 0.054 Uiso 1 1 calc R . . .
H2SB H 0.182362 0.724859 0.670164 0.054 Uiso 1 1 calc R . . .
C3AA C 0.2920(4) 0.7335(3) 0.2342(3) 0.0382(16) Uani 1 1 d . . . .
H3AA H 0.295369 0.735163 0.193979 0.046 Uiso 1 1 calc R . . .
H3AB H 0.267739 0.769497 0.247801 0.046 Uiso 1 1 calc R . . .
C3S C 0.2674(4) 0.7452(3) 0.6142(3) 0.054(2) Uani 1 1 d . . . .
H3SA H 0.261243 0.704478 0.602121 0.065 Uiso 1 1 calc R . . .
H3SB H 0.256407 0.771388 0.583274 0.065 Uiso 1 1 calc R . . .
C4AA C 0.3691(4) 0.7241(3) 0.2596(3) 0.0380(16) Uani 1 1 d . . . .
H4AA H 0.409565 0.742414 0.237305 0.046 Uiso 1 1 calc R . . .
H4AB H 0.370794 0.740849 0.296726 0.046 Uiso 1 1 calc R . . .
C4S C 0.3462(4) 0.7555(4) 0.6362(3) 0.0525(15) Uani 1 1 d D . . .
H4SA H 0.383583 0.728879 0.619197 0.063 Uiso 1 1 calc R . . .
H4SB H 0.362554 0.796060 0.629849 0.063 Uiso 1 1 calc R . . .
C5S C 0.5160(5) 0.3410(4) 0.7996(4) 0.061(2) Uani 1 1 d . . . .
H5SA H 0.554753 0.365804 0.817420 0.074 Uiso 1 1 calc R . . .
H5SB H 0.541994 0.309309 0.779642 0.074 Uiso 1 1 calc R . . .
C6S C 0.2489(4) 0.6800(3) 0.2530(3) 0.0451(18) Uani 1 1 d . . . .
H6SA H 0.210623 0.690381 0.280977 0.054 Uiso 1 1 calc R . . .
H6SB H 0.222418 0.661347 0.221972 0.054 Uiso 1 1 calc R . . .
C8S C 0.3241(13) 0.3768(8) 0.5571(5) 0.208(12) Uani 1 1 d . . . .
H8SA H 0.375085 0.372012 0.540361 0.250 Uiso 1 1 calc R . . .
H8SB H 0.298732 0.338403 0.558224 0.250 Uiso 1 1 calc R . . .
C9S C 0.5510(4) 0.1662(3) 0.4702(3) 0.0478(19) Uani 1 1 d . . . .
H9SA H 0.560462 0.132513 0.494253 0.057 Uiso 1 1 calc R . . .
H9SB H 0.498722 0.180807 0.477024 0.057 Uiso 1 1 calc R . . .
C10S C 0.6081(8) 0.2125(5) 0.4803(4) 0.107(5) Uani 1 1 d . . . .
H10A H 0.583221 0.247323 0.496001 0.128 Uiso 1 1 calc R . . .
H10B H 0.647809 0.198822 0.505923 0.22(9) Uiso 1 1 calc R . . .
C11S C 0.6418(5) 0.2261(4) 0.4269(3) 0.060(2) Uani 1 1 d . . . .
H11A H 0.693912 0.209864 0.423848 0.072 Uiso 1 1 calc R . . .
H11B H 0.644041 0.268556 0.420934 0.072 Uiso 1 1 calc R . . .
C12S C 0.5891(4) 0.1980(3) 0.3873(3) 0.0491(18) Uani 1 1 d . . . .
H12C H 0.547821 0.224927 0.376382 0.059 Uiso 1 1 calc R . . .
H12D H 0.616993 0.185379 0.354263 0.059 Uiso 1 1 calc R . . .
C13 C 0.9572(4) 0.4656(3) 0.4544(3) 0.054(2) Uani 1 1 d D . . .
H13A H 0.955052 0.448252 0.491250 0.065 Uiso 1 1 calc R . . .
H13B H 0.918681 0.446507 0.430981 0.065 Uiso 1 1 calc R . . .
C13S C 0.6647(5) 0.3413(4) 0.6561(3) 0.065(2) Uani 1 1 d . . . .
H13C H 0.625150 0.339095 0.684846 0.078 Uiso 1 1 calc R . . .
H13D H 0.710457 0.319832 0.668476 0.078 Uiso 1 1 calc R . . .
C14 C 1.0668(5) 0.5095(4) 0.4474(8) 0.169(9) Uani 1 1 d D . . .
H14C H 1.102027 0.521083 0.417807 0.203 Uiso 1 1 calc R . . .
H14D H 1.097731 0.501381 0.480261 0.203 Uiso 1 1 calc R . . .
C14S C 0.6359(6) 0.3173(4) 0.6047(4) 0.079(3) Uani 1 1 d . . . .
H14E H 0.601247 0.284096 0.611194 0.095 Uiso 1 1 calc R . . .
H14F H 0.678340 0.304579 0.580857 0.095 Uiso 1 1 calc R . . .
C15 C 0.9442(5) 0.5301(4) 0.4568(7) 0.125(4) Uani 1 1 d D . . .
H15A H 0.915738 0.543385 0.424218 0.149 Uiso 1 1 calc R . . .
H15B H 0.914516 0.540528 0.489663 0.149 Uiso 1 1 calc R . . .
C15S C 0.5946(6) 0.3669(5) 0.5807(5) 0.089(3) Uani 1 1 d . . . .
H15C H 0.592546 0.363811 0.540500 0.107 Uiso 1 1 calc R . . .
H15D H 0.541991 0.369462 0.595130 0.107 Uiso 1 1 calc R . . .
C16S C 0.6404(5) 0.4168(3) 0.5977(3) 0.055(2) Uani 1 1 d . . . .
H16G H 0.675051 0.428759 0.567898 0.066 Uiso 1 1 calc R . . .
H16H H 0.606727 0.449972 0.606672 0.066 Uiso 1 1 calc DR . . .
C17S C 0.4602(5) 0.3176(4) 0.8400(4) 0.072(3) Uani 1 1 d . . . .
H17G H 0.441562 0.279038 0.828119 0.086 Uiso 1 1 calc R . B .
H17H H 0.484935 0.313180 0.876017 0.086 Uiso 1 1 calc R . B .
C19S C 0.4104(6) 0.3999(4) 0.8032(6) 0.097(4) Uani 1 1 d . . B 1
H19G H 0.431201 0.435708 0.819793 0.117 Uiso 1 1 calc R . B 1
H19H H 0.361597 0.409458 0.785016 0.117 Uiso 1 1 calc R . B 1
C20S C 0.4660(6) 0.3755(4) 0.7627(5) 0.083(3) Uani 1 1 d . . . .
H20G H 0.440364 0.350692 0.735372 0.100 Uiso 1 1 calc R . B .
H20H H 0.494848 0.406586 0.743879 0.100 Uiso 1 1 calc R . B .
C25S C 0.2811(13) 0.4153(9) 0.5274(5) 0.180(8) Uani 1 1 d . . . .
H25A H 0.253122 0.394887 0.498073 0.216 Uiso 1 1 calc R . . .
H25B H 0.314099 0.445329 0.510727 0.216 Uiso 1 1 calc R . . .
C26S C 0.2276(9) 0.4417(6) 0.5661(7) 0.128(5) Uani 1 1 d . . . .
H26D H 0.218894 0.483118 0.557310 0.153 Uiso 1 1 calc R . . .
H26E H 0.177960 0.421153 0.565688 0.153 Uiso 1 1 calc R . . .
C27S C 0.2618(7) 0.4361(7) 0.6147(8) 0.136(5) Uani 1 1 d . . . .
H27A H 0.226096 0.418211 0.641060 0.163 Uiso 1 1 calc R . . .
H27B H 0.276569 0.474787 0.628708 0.163 Uiso 1 1 calc R . . .

loop_
_atom_site_aniso_label
_atom_site_aniso_U_11
_atom_site_aniso_U_22
_atom_site_aniso_U_33
_atom_site_aniso_U_23
_atom_site_aniso_U_13
_atom_site_aniso_U_12
Ni1 0.0210(4) 0.0232(4) 0.0105(3) 0.0019(3) -0.0017(3) 0.0025(3)
Ni2 0.0237(4) 0.0163(3) 0.0131(3) 0.0013(3) 0.0048(3) -0.0008(3)
Cl1 0.0292(8) 0.0281(8) 0.0242(7) -0.0017(6) 0.0000(6) -0.0010(6)
Cl2 0.0328(8) 0.0259(7) 0.0144(6) 0.0021(5) -0.0055(5) 0.0041(6)
Cl3 0.0336(8) 0.0205(7) 0.0288(7) -0.0003(6) 0.0087(6) -0.0040(6)
Cl4 0.0371(8) 0.0394(9) 0.0158(6) 0.0012(6) -0.0024(6) 0.0088(7)
N1A 0.022(2) 0.017(2) 0.0091(19) 0.0020(18) 0.0031(18) 0.0031(18)
N1B 0.018(2) 0.025(3) 0.012(2) -0.0009(18) -0.0010(18) 0.0032(19)
N2A 0.017(2) 0.021(2) 0.010(2) 0.0009(17) 0.0009(18) 0.0008(19)
N2B 0.021(2) 0.025(3) 0.010(2) -0.0029(19) -0.0026(18) 0.000(2)
N3A 0.022(2) 0.017(2) 0.013(2) -0.0022(18) 0.0033(18) 0.0036(19)
N3B 0.017(2) 0.019(2) 0.016(2) -0.0004(18) -0.0003(18) -0.0009(19)
C1 0.021 0.021 0.015 0.001 0.000 0.000
C1A 0.038(4) 0.021(3) 0.030(3) 0.005(3) 0.018(3) 0.005(3)
C1B 0.020(3) 0.030(3) 0.014(3) 0.005(2) 0.000(2) 0.004(2)
C2 0.032(3) 0.022(3) 0.014(3) -0.001(2) 0.003(2) -0.004(2)
C2A 0.026(3) 0.017(3) 0.010(2) 0.000(2) 0.004(2) 0.002(2)
C2B 0.017(3) 0.022(3) 0.011(2) 0.000(2) 0.002(2) 0.001(2)
C3 0.038(4) 0.021(3) 0.028(3) -0.004(3) 0.009(3) -0.002(3)
C3A 0.016(3) 0.022(3) 0.011(2) 0.000(2) 0.002(2) 0.002(2)
C3B 0.011(3) 0.022(3) 0.015(2) -0.002(2) -0.002(2) 0.001(2)
C4 0.038(4) 0.012(3) 0.029(3) 0.002(2) 0.003(3) -0.003(2)
C4A 0.019(3) 0.019(3) 0.011(2) 0.001(2) 0.001(2) 0.001(2)
C4B 0.021(3) 0.021(3) 0.012(2) -0.001(2) -0.003(2) -0.002(2)
C5 0.025(3) 0.022(3) 0.017(3) -0.001(2) 0.003(2) -0.004(2)
C5A 0.024(3) 0.015(3) 0.008(2) 0.000(2) -0.001(2) 0.000(2)
C5B 0.017(3) 0.019(3) 0.014(2) -0.004(2) -0.006(2) -0.002(2)
C6 0.022(3) 0.020(3) 0.017(3) 0.000(2) 0.000(2) -0.004(2)
C6A 0.018(3) 0.016(3) 0.011(2) -0.001(2) 0.002(2) 0.003(2)
C6B 0.017(3) 0.019(3) 0.010(2) -0.002(2) -0.001(2) -0.002(2)
C7 0.033(3) 0.022(3) 0.017(3) 0.007(2) 0.006(3) -0.005(3)
C7A 0.017(3) 0.019(3) 0.014(3) -0.002(2) -0.001(2) 0.002(2)
C7B 0.014(3) 0.026(3) 0.014(3) 0.000(2) -0.001(2) -0.002(2)
C8 0.031(3) 0.028(3) 0.013(3) 0.004(2) 0.005(2) -0.005(3)
C8A 0.022(3) 0.018(3) 0.009(2) -0.001(2) -0.001(2) 0.003(2)
C8B 0.018(3) 0.021(3) 0.012(2) 0.004(2) 0.003(2) 0.000(2)
C9 0.025(3) 0.020(3) 0.016(2) -0.001(2) 0.007(2) 0.002(2)
C9A 0.026(3) 0.019(3) 0.029(3) -0.001(2) 0.012(2) 0.001(2)
C9B 0.031(3) 0.025(3) 0.012(3) 0.000(2) 0.003(2) 0.005(2)
C10 0.016(3) 0.022(3) 0.014(2) 0.000(2) 0.000(2) 0.000(2)
C10A 0.017(3) 0.016(3) 0.017(3) 0.001(2) 0.003(2) 0.001(2)
C10B 0.018(3) 0.025(3) 0.011(2) -0.001(2) -0.001(2) 0.004(2)
C11 0.018(3) 0.022(3) 0.012(2) 0.006(2) -0.001(2) 0.000(2)
C11A 0.022(3) 0.020(3) 0.019(3) 0.000(2) -0.002(2) 0.001(2)
C11B 0.024(3) 0.028(3) 0.013(2) 0.005(2) 0.001(2) 0.000(2)
C12 0.018(3) 0.016(3) 0.018(3) 0.000(2) -0.003(2) -0.001(2)
C12A 0.016(3) 0.029(3) 0.024(3) 0.003(2) -0.002(2) -0.003(2)
C12B 0.015(3) 0.036(3) 0.015(3) 0.001(2) 0.002(2) 0.004(2)
C13A 0.017(3) 0.023(3) 0.025(3) 0.000(2) 0.004(2) -0.001(2)
C13B 0.020(3) 0.031(3) 0.010(2) -0.003(2) -0.001(2) 0.005(2)
C14A 0.021(3) 0.021(3) 0.016(3) -0.002(2) 0.003(2) 0.002(2)
C14B 0.027(3) 0.021(3) 0.012(3) 0.002(2) 0.001(2) 0.001(2)
C15A 0.021(3) 0.019(3) 0.015(3) -0.001(2) 0.001(2) 0.002(2)
C15B 0.021(3) 0.021(3) 0.012(2) -0.002(2) -0.001(2) -0.003(2)
C16A 0.025(3) 0.036(3) 0.013(3) -0.001(2) 0.003(2) -0.008(3)
C16B 0.024(3) 0.024(3) 0.019(3) 0.005(2) 0.003(2) 0.003(2)
C17A 0.023(3) 0.034(3) 0.024(3) -0.008(3) -0.006(3) -0.001(3)
C17B 0.020(3) 0.028(3) 0.030(3) -0.002(3) 0.002(3) 0.000(3)
C18A 0.022(3) 0.033(3) 0.026(3) 0.000(3) 0.005(2) 0.000(3)
C18B 0.024(3) 0.029(3) 0.028(3) 0.000(3) 0.001(3) 0.009(3)
C19A 0.031(4) 0.050(4) 0.042(4) 0.004(3) 0.011(3) 0.008(3)
C19B 0.026(3) 0.035(4) 0.036(4) 0.009(3) -0.005(3) 0.011(3)
C20A 0.029(4) 0.040(4) 0.043(4) 0.000(3) 0.013(3) -0.009(3)
C20B 0.034(4) 0.027(3) 0.052(4) 0.003(3) -0.008(3) 0.008(3)
C21A 0.035(4) 0.050(4) 0.036(4) 0.001(3) 0.021(3) -0.006(3)
C21B 0.041(4) 0.045(4) 0.036(4) -0.005(3) 0.009(3) 0.016(3)
C22A 0.020(3) 0.018(3) 0.015(2) 0.002(2) 0.006(2) 0.000(2)
C22B 0.021(3) 0.029(3) 0.015(3) 0.003(2) -0.002(2) 0.011(3)
C23A 0.025(3) 0.021(3) 0.022(3) 0.005(2) 0.002(2) 0.000(2)
C23B 0.023(3) 0.028(3) 0.012(2) 0.001(2) -0.004(2) 0.007(2)
C24A 0.025(3) 0.025(3) 0.021(3) 0.005(2) 0.005(2) 0.010(3)
C24B 0.026(3) 0.031(3) 0.016(3) -0.004(2) -0.002(2) 0.007(3)
C25A 0.022(3) 0.026(3) 0.020(3) 0.004(2) 0.005(2) 0.002(2)
C25B 0.022(3) 0.039(4) 0.014(3) -0.001(3) -0.004(2) 0.008(3)
C26A 0.035(3) 0.024(3) 0.017(3) 0.002(2) 0.011(2) -0.005(3)
C26B 0.021(3) 0.036(3) 0.022(3) 0.005(3) 0.005(2) -0.003(3)
C27A 0.025(3) 0.025(3) 0.015(3) 0.000(2) 0.005(2) 0.005(2)
C27B 0.026(3) 0.032(3) 0.014(3) -0.002(2) 0.002(2) -0.001(3)
C28A 0.038(4) 0.035(4) 0.022(3) -0.007(3) -0.003(3) 0.008(3)
C28B 0.040(4) 0.037(4) 0.017(3) -0.003(3) 0.003(3) -0.006(3)
C29A 0.033(3) 0.031(3) 0.030(3) 0.001(3) -0.004(3) 0.008(3)
C29B 0.027(3) 0.030(3) 0.020(3) -0.002(2) -0.002(2) 0.004(3)
C30A 0.032(3) 0.022(3) 0.032(3) -0.002(3) 0.009(3) 0.007(3)
C30B 0.036(4) 0.041(4) 0.018(3) -0.005(3) 0.006(3) 0.003(3)
C31A 0.037(4) 0.031(3) 0.039(4) -0.011(3) 0.010(3) 0.007(3)
C31B 0.054(3) 0.062(3) 0.018(2) 0.002(2) 0.007(2) 0.005(3)
C32A 0.051(4) 0.023(3) 0.036(4) 0.001(3) 0.004(3) 0.003(3)
C32B 0.054(3) 0.062(3) 0.018(2) 0.002(2) 0.007(2) 0.005(3)
C33A 0.041(4) 0.025(3) 0.040(4) -0.009(3) 0.005(3) 0.002(3)
C33B 0.054(3) 0.062(3) 0.018(2) 0.002(2) 0.007(2) 0.005(3)
C34B 0.054(3) 0.062(3) 0.018(2) 0.002(2) 0.007(2) 0.005(3)
C35B 0.054(3) 0.062(3) 0.018(2) 0.002(2) 0.007(2) 0.005(3)
C36B 0.054(3) 0.062(3) 0.018(2) 0.002(2) 0.007(2) 0.005(3)
O1 0.085(5) 0.068(4) 0.122(6) -0.008(4) 0.041(4) -0.014(4)
O1S 0.048(3) 0.090(4) 0.073(4) 0.032(3) 0.002(3) 0.013(3)
O2S 0.033(3) 0.051(3) 0.040(3) -0.006(2) -0.002(2) 0.010(2)
O3S 0.057(3) 0.052(3) 0.038(3) -0.012(2) 0.013(2) -0.023(3)
O4S 0.085(4) 0.058(3) 0.059(3) -0.011(3) -0.023(3) -0.015(3)
O18S 0.051(4) 0.076(5) 0.135(6) -0.021(5) 0.019(4) 0.003(3)
O28S 0.246(15) 0.196(12) 0.271(17) -0.073(12) -0.070(14) 0.140(12)
C1S 0.041(3) 0.058(3) 0.059(4) 0.017(3) 0.008(3) 0.014(3)
C2AA 0.043(4) 0.050(5) 0.057(5) 0.002(4) 0.009(4) 0.007(4)
C2G 0.048(4) 0.064(5) 0.261(11) 0.034(6) 0.041(6) 0.010(4)
C2S 0.039(4) 0.038(4) 0.058(5) -0.001(4) 0.013(4) -0.005(3)
C3AA 0.037(4) 0.046(4) 0.032(4) 0.002(3) 0.004(3) 0.007(3)
C3S 0.058(5) 0.043(4) 0.061(5) -0.021(4) 0.014(4) -0.007(4)
C4AA 0.032(4) 0.045(4) 0.037(4) 0.004(3) -0.008(3) 0.004(3)
C4S 0.041(3) 0.058(3) 0.059(4) 0.017(3) 0.008(3) 0.014(3)
C5S 0.049(5) 0.054(5) 0.081(6) -0.019(5) 0.009(5) -0.004(4)
C6S 0.035(4) 0.044(4) 0.056(5) -0.006(4) -0.007(3) 0.002(3)
C8S 0.37(3) 0.201(17) 0.052(7) -0.012(9) 0.025(12) 0.21(2)
C9S 0.052(5) 0.066(5) 0.025(3) -0.006(3) -0.001(3) -0.013(4)
C10S 0.162(11) 0.110(9) 0.049(6) -0.040(6) 0.026(7) -0.086(8)
C11S 0.076(6) 0.050(5) 0.054(5) 0.001(4) -0.004(4) -0.027(4)
C12S 0.047(4) 0.060(5) 0.040(4) 0.008(4) 0.003(4) -0.011(4)
C13 0.060(5) 0.061(5) 0.041(4) -0.013(4) 0.009(4) -0.004(4)
C13S 0.065(6) 0.075(6) 0.056(5) 0.027(5) -0.006(4) -0.020(5)
C14 0.062(7) 0.052(6) 0.39(3) -0.107(11) -0.031(11) 0.003(5)
C14S 0.083(7) 0.053(5) 0.102(8) -0.002(5) -0.021(6) -0.034(5)
C15 0.048(4) 0.064(5) 0.261(11) 0.034(6) 0.041(6) 0.010(4)
C15S 0.074(7) 0.100(8) 0.094(8) -0.006(7) -0.033(6) -0.020(6)
C16S 0.051(5) 0.054(5) 0.059(5) 0.003(4) 0.002(4) 0.001(4)
C17S 0.054(5) 0.064(5) 0.098(7) -0.014(5) 0.008(5) 0.004(5)
C19S 0.055(6) 0.049(6) 0.187(13) -0.024(7) -0.015(7) 0.010(5)
C20S 0.068(6) 0.057(6) 0.125(9) 0.006(6) -0.028(6) -0.017(5)
C25S 0.25(2) 0.23(2) 0.055(8) 0.052(11) 0.037(11) 0.023(17)
C26S 0.139(13) 0.100(10) 0.144(14) 0.068(10) 0.005(12) 0.006(9)
C27S 0.074(9) 0.164(15) 0.169(15) -0.007(12) 0.000(10) 0.021(9)

loop_
_atom_type_symbol
_atom_type_description
_atom_type_scat_dispersion_real
_atom_type_scat_dispersion_imag
_atom_type_scat_source
C C 0.0033 0.0016 'International Tables Vol C Tables 4.2.6.8 and 6.1.1.4'
H H 0.0000 0.0000 'International Tables Vol C Tables 4.2.6.8 and 6.1.1.4'
Cl Cl 0.1484 0.1585 'International Tables Vol C Tables 4.2.6.8 and 6.1.1.4'
N N 0.0061 0.0033 'International Tables Vol C Tables 4.2.6.8 and 6.1.1.4'
Ni Ni 0.3393 1.1124 'International Tables Vol C Tables 4.2.6.8 and 6.1.1.4'
O O 0.0106 0.0060 'International Tables Vol C Tables 4.2.6.8 and 6.1.1.4'

loop_
_geom_angle_atom_site_label_1
_geom_angle_atom_site_label_2
_geom_angle_atom_site_label_3
_geom_angle
Cl2 Ni1 Cl1 104.95(6)
N1B Ni1 Cl1 93.19(14)
N1B Ni1 Cl2 161.75(14)
N1B Ni1 N2B 76.16(17)
N1B Ni1 N3B 76.05(17)
N2B Ni1 Cl1 99.36(13)
N2B Ni1 Cl2 98.53(12)
N3B Ni1 Cl1 94.33(12)
N3B Ni1 Cl2 104.01(13)
N3B Ni1 N2B 149.57(16)
Cl3 Ni2 Cl4 110.76(6)
Cl3 Ni2 N2A 102.06(12)
Cl4 Ni2 N2A 92.85(11)
N1A Ni2 Cl3 152.56(13)
N1A Ni2 Cl4 96.69(13)
N1A Ni2 N2A 75.71(16)
N1A Ni2 N3A 76.99(16)
N3A Ni2 Cl3 99.19(12)
N3A Ni2 Cl4 96.52(12)
N3A Ni2 N2A 151.97(16)
C3A N1A Ni2 118.8(3)
C7A N1A Ni2 120.8(3)
C7A N1A C3A 120.2(4)
C3B N1B Ni1 118.7(3)
C3B N1B C7B 120.0(4)
C7B N1B Ni1 118.4(3)
C8A N2A Ni2 112.3(3)
C8A N2A C10A 117.9(4)
C10A N2A Ni2 129.4(3)
C2B N2B Ni1 114.6(3)
C2B N2B C22B 119.7(4)
C22B N2B Ni1 125.6(3)
C2A N3A Ni2 114.2(3)
C2A N3A C22A 119.2(4)
C22A N3A Ni2 126.5(3)
C8B N3B Ni1 114.8(4)
C8B N3B C10B 120.9(4)
C10B N3B Ni1 124.1(3)
C2 C1 C5B 118.6(5)
C12 C1 C2 113.4(5)
C12 C1 C5B 127.9(5)
H1AA C1A H1AB 109.5
H1AA C1A H1AC 109.5
H1AB C1A H1AC 109.5
C2A C1A H1AA 109.5
C2A C1A H1AB 109.5
C2A C1A H1AC 109.5
H1BA C1B H1BB 109.5
H1BA C1B H1BC 109.5
H1BB C1B H1BC 109.5
C2B C1B H1BA 109.5
C2B C1B H1BB 109.5
C2B C1B H1BC 109.5
C1 C2 H2 117.8
C3 C2 C1 124.4(5)
C3 C2 H2 117.8
N3A C2A C1A 126.8(5)
N3A C2A C3A 115.8(5)
C3A C2A C1A 117.4(5)
N2B C2B C1B 127.7(5)
N2B C2B C3B 114.6(4)
C1B C2B C3B 117.7(4)
C2 C3 H3 119.0
C2 C3 C4 122.1(5)
C4 C3 H3 119.0
N1A C3A C2A 113.6(5)
N1A C3A C4A 121.5(5)
C4A C3A C2A 124.8(5)
N1B C3B C2B 113.7(4)
N1B C3B C4B 121.6(5)
C4B C3B C2B 124.5(5)
C3 C4 H4 122.8
C5 C4 C3 114.5(5)
C5 C4 H4 122.8
C3A C4A H4A 120.4
C5A C4A C3A 119.1(5)
C5A C4A H4A 120.4
C3B C4B H4B 120.3
C3B C4B C5B 119.5(5)
C5B C4B H4B 120.3
C4 C5 C6 145.0(5)
C4 C5 C11 169.9(5)
C4 C5 C12 123.4(5)
C6 C5 C11 43.8(3)
C12 C5 C6 91.6(4)
C12 C5 C11 48.0(3)
C4A C5A C6A 118.2(5)
C4A C5A C10 123.4(5)
C6A C5A C10 118.1(5)
C4B C5B C1 118.5(5)
C4B C5B C6B 117.5(5)
C6B C5B C1 123.7(5)
C7 C6 C5 147.0(5)
C7 C6 C11 123.2(5)
C11 C6 C5 89.8(4)
C5A C6A H6A 120.3
C7A C6A C5A 119.3(5)
C7A C6A H6A 120.3
C5B C6B H6B 120.5
C7B C6B C5B 118.9(5)
C7B C6B H6B 120.5
C6 C7 H7 122.2
C6 C7 C8 115.5(5)
C8 C7 H7 122.2
N1A C7A C6A 121.6(5)
N1A C7A C8A 114.9(4)
C6A C7A C8A 123.5(4)
N1B C7B C6B 122.0(5)
N1B C7B C8B 111.2(4)
C6B C7B C8B 126.7(5)
C7 C8 H8 119.0
C9 C8 C7 122.0(5)
C9 C8 H8 119.0
N2A C8A C7A 116.1(4)
N2A C8A C9A 126.0(5)
C7A C8A C9A 117.8(4)
N3B C8B C7B 115.4(5)
N3B C8B C9B 126.9(5)
C9B C8B C7B 117.7(4)
C8 C9 H9 118.8
C8 C9 C10 122.5(5)
C10 C9 H9 118.8
C8A C9A H9AA 109.5
C8A C9A H9AB 109.5
C8A C9A H9AC 109.5
H9AA C9A H9AB 109.5
H9AA C9A H9AC 109.5
H9AB C9A H9AC 109.5
C8B C9B H9BA 109.5
C8B C9B H9BB 109.5
C8B C9B H9BC 109.5
H9BA C9B H9BB 109.5
H9BA C9B H9BC 109.5
H9BB C9B H9BC 109.5
C9 C10 C5A 120.3(5)
C11 C10 C5A 124.5(4)
C11 C10 C9 114.8(5)
C11A C10A N2A 118.8(4)
C15A C10A N2A 120.5(5)
C15A C10A C11A 120.7(5)
C11B C10B N3B 119.4(5)
C15B C10B N3B 119.4(5)
C15B C10B C11B 121.1(5)
C6 C11 C5 46.4(3)
C6 C11 C12 90.2(4)
C10 C11 C5 166.4(4)
C10 C11 C6 121.5(5)
C10 C11 C12 148.1(5)
C12 C11 C5 44.0(3)
C10A C11A C17A 120.1(5)
C12A C11A C10A 118.8(5)
C12A C11A C17A 120.9(5)
C10B C11B C17B 121.5(5)
C12B C11B C10B 117.4(5)
C12B C11B C17B 121.0(5)
C1 C12 C5 122.0(5)
C1 C12 C11 150.0(5)
C5 C12 C11 88.0(4)
C11A C12A H12A 118.7
C11A C12A C13A 122.5(5)
C13A C12A H12A 118.7
C11B C12B H12B 118.4
C11B C12B C13B 123.2(5)
C13B C12B H12B 118.4
C12A C13A C14A 117.6(5)
C12A C13A C18A 120.0(5)
C14A C13A C18A 122.4(5)
C12B C13B C18B 119.6(5)
C14B C13B C12B 116.7(5)
C14B C13B C18B 123.6(5)
C13A C14A H14A 119.0
C13A C14A C15A 122.0(5)
C15A C14A H14A 119.0
C13B C14B H14B 118.2
C13B C14B C15B 123.6(5)
C15B C14B H14B 118.2
C10A C15A C14A 118.3(5)
C10A C15A C16A 122.2(5)
C14A C15A C16A 119.5(4)
C10B C15B C14B 117.8(5)
C10B C15B C16B 122.8(5)
C14B C15B C16B 119.4(5)
C15A C16A H16A 109.5
C15A C16A H16B 109.5
C15A C16A H16C 109.5
H16A C16A H16B 109.5
H16A C16A H16C 109.5
H16B C16A H16C 109.5
C15B C16B H16D 109.5
C15B C16B H16E 109.5
C15B C16B H16F 109.5
H16D C16B H16E 109.5
H16D C16B H16F 109.5
H16E C16B H16F 109.5
C11A C17A H17A 109.5
C11A C17A H17B 109.5
C11A C17A H17C 109.5
H17A C17A H17B 109.5
H17A C17A H17C 109.5
H17B C17A H17C 109.5
C11B C17B H17D 109.5
C11B C17B H17E 109.5
C11B C17B H17F 109.5
H17D C17B H17E 109.5
H17D C17B H17F 109.5
H17E C17B H17F 109.5
C19A C18A C13A 108.2(5)
C19A C18A C21A 108.2(5)
C20A C18A C13A 109.9(5)
C20A C18A C19A 110.1(5)
C20A C18A C21A 108.3(5)
C21A C18A C13A 112.2(5)
C13B C18B C19B 108.9(5)
C13B C18B C21B 109.1(5)
C19B C18B C21B 109.2(5)
C20B C18B C13B 112.7(5)
C20B C18B C19B 108.5(5)
C20B C18B C21B 108.4(5)
C18A C19A H19A 109.5
C18A C19A H19B 109.5
C18A C19A H19C 109.5
H19A C19A H19B 109.5
H19A C19A H19C 109.5
H19B C19A H19C 109.5
C18B C19B H19D 109.5
C18B C19B H19E 109.5
C18B C19B H19F 109.5
H19D C19B H19E 109.5
H19D C19B H19F 109.5
H19E C19B H19F 109.5
C18A C20A H20A 109.5
C18A C20A H20B 109.5
C18A C20A H20C 109.5
H20A C20A H20B 109.5
H20A C20A H20C 109.5
H20B C20A H20C 109.5
C18B C20B H20D 109.5
C18B C20B H20E 109.5
C18B C20B H20F 109.5
H20D C20B H20E 109.5
H20D C20B H20F 109.5
H20E C20B H20F 109.5
C18A C21A H21A 109.5
C18A C21A H21B 109.5
C18A C21A H21C 109.5
H21A C21A H21B 109.5
H21A C21A H21C 109.5
H21B C21A H21C 109.5
C18B C21B H21D 109.5
C18B C21B H21E 109.5
C18B C21B H21F 109.5
H21D C21B H21E 109.5
H21D C21B H21F 109.5
H21E C21B H21F 109.5
C23A C22A N3A 119.3(5)
C27A C22A N3A 119.5(5)
C27A C22A C23A 121.2(5)
C23B C22B N2B 118.0(5)
C27B C22B N2B 118.7(5)
C27B C22B C23B 123.1(5)
C22A C23A C29A 121.3(5)
C24A C23A C22A 118.3(5)
C24A C23A C29A 120.4(5)
C22B C23B C24B 117.4(5)
C22B C23B C29B 123.1(5)
C24B C23B C29B 119.5(5)
C23A C24A H24A 119.3
C25A C24A C23A 121.4(5)
C25A C24A H24A 119.3
C23B C24B H24B 119.0
C25B C24B C23B 122.0(5)
C25B C24B H24B 119.0
C24A C25A C30A 119.2(5)
C26A C25A C24A 118.4(5)
C26A C25A C30A 122.3(5)
C24B C25B C26B 117.6(5)
C24B C25B C30B 121.1(5)
C26B C25B C30B 121.3(5)
C25A C26A H26A 106.6
C25A C26A H26B 106.6
C25A C26A C27A 122.8(5)
H26A C26A H26B 106.6
C27A C26A H26A 106.6
C27A C26A H26B 106.6
C25B C26B H26C 119.1
C27B C26B C25B 121.9(6)
C27B C26B H26C 119.1
C22A C27A C26A 117.8(5)
C22A C27A C28A 120.6(5)
C26A C27A C28A 121.5(5)
C22B C27B C26B 118.0(5)
C22B C27B C28B 122.6(5)
C26B C27B C28B 119.4(5)
C27A C28A H28A 109.5
C27A C28A H28B 109.5
C27A C28A H28C 109.5
H28A C28A H28B 109.5
H28A C28A H28C 109.5
H28B C28A H28C 109.5
C27B C28B H28D 109.5
C27B C28B H28E 109.5
C27B C28B H28F 109.5
H28D C28B H28E 109.5
H28D C28B H28F 109.5
H28E C28B H28F 109.5
C23A C29A H29A 109.5
C23A C29A H29B 109.5
C23A C29A H29C 109.5
H29A C29A H29B 109.5
H29A C29A H29C 109.5
H29B C29A H29C 109.5
C23B C29B H29D 109.5
C23B C29B H29E 109.5
C23B C29B H29F 109.5
H29D C29B H29E 109.5
H29D C29B H29F 109.5
H29E C29B H29F 109.5
C31A C30A C25A 108.9(5)
C31A C30A C32A 109.9(5)
C31A C30A C33A 108.8(5)
C32A C30A C25A 110.2(5)
C32A C30A C33A 107.5(5)
C33A C30A C25A 111.6(5)
C25B C30B C34B 106.0(11)
C31B C30B C25B 107.1(5)
C31B C30B C35B 106.9(6)
C32B C30B C25B 112.7(11)
C32B C30B C34B 105.4(17)
C33B C30B C25B 110.6(5)
C33B C30B C31B 109.3(6)
C33B C30B C35B 109.1(6)
C35B C30B C25B 113.7(5)
C36B C30B C25B 111.0(12)
C36B C30B C32B 111.3(18)
C36B C30B C34B 110.0(18)
C30A C31A H31A 109.5
C30A C31A H31B 109.5
C30A C31A H31C 109.5
H31A C31A H31B 109.5
H31A C31A H31C 109.5
H31B C31A H31C 109.5
C30B C31B H31D 109.5
C30B C31B H31E 109.5
C30B C31B H31F 109.5
H31D C31B H31E 109.5
H31D C31B H31F 109.5
H31E C31B H31F 109.5
C30A C32A H32A 109.5
C30A C32A H32B 109.5
C30A C32A H32C 109.5
H32A C32A H32B 109.5
H32A C32A H32C 109.5
H32B C32A H32C 109.5
C30B C32B H32D 109.5
C30B C32B H32E 109.5
C30B C32B H32F 109.5
H32D C32B H32E 109.5
H32D C32B H32F 109.5
H32E C32B H32F 109.5
C30A C33A H33A 109.5
C30A C33A H33B 109.5
C30A C33A H33C 109.5
H33A C33A H33B 109.5
H33A C33A H33C 109.5
H33B C33A H33C 109.5
C30B C33B H33D 109.5
C30B C33B H33E 109.5
C30B C33B H33F 109.5
H33D C33B H33E 109.5
H33D C33B H33F 109.5
H33E C33B H33F 109.5
C30B C34B H34A 109.5
C30B C34B H34B 109.5
C30B C34B H34C 109.5
H34A C34B H34B 109.5
H34A C34B H34C 109.5
H34B C34B H34C 109.5
C30B C35B H35A 109.5
C30B C35B H35B 109.5
C30B C35B H35C 109.5
H35A C35B H35B 109.5
H35A C35B H35C 109.5
H35B C35B H35C 109.5
C30B C36B H36A 109.5
C30B C36B H36B 109.5
C30B C36B H36C 109.5
H36A C36B H36B 109.5
H36A C36B H36C 109.5
H36B C36B H36C 109.5
C14 O1 C13 105.7(7)
C4S O1S C1S 105.2(6)
C2AA O2S C4AA 105.0(5)
C12S O3S C9S 107.7(5)
C16S O4S C13S 107.4(6)
C17S O18S C19S 107.1(7)
C8S O28S C27S 103.3(13)
O1S C1S H1SA 110.6
O1S C1S H1SB 110.6
O1S C1S C2S 105.8(6)
H1SA C1S H1SB 108.7
C2S C1S H1SA 110.6
C2S C1S H1SB 110.6
O2S C2AA H2AA 110.2
O2S C2AA H2AB 110.2
O2S C2AA C6S 107.5(6)
H2AA C2AA H2AB 108.5
C6S C2AA H2AA 110.2
C6S C2AA H2AB 110.2
H2GA C2G H2GB 108.9
C14 C2G H2GA 110.9
C14 C2G H2GB 110.9
C15 C2G H2GA 110.9
C15 C2G H2GB 110.9
C15 C2G C14 104.3(9)
C1S C2S H2SA 110.8
C1S C2S H2SB 110.8
C1S C2S C3S 104.6(6)
H2SA C2S H2SB 108.9
C3S C2S H2SA 110.8
C3S C2S H2SB 110.8
H3AA C3AA H3AB 109.3
C4AA C3AA H3AA 111.4
C4AA C3AA H3AB 111.4
C4AA C3AA C6S 101.8(5)
C6S C3AA H3AA 111.4
C6S C3AA H3AB 111.4
C2S C3S H3SA 111.0
C2S C3S H3SB 111.0
H3SA C3S H3SB 109.0
C4S C3S C2S 103.8(6)
C4S C3S H3SA 111.0
C4S C3S H3SB 111.0
O2S C4AA C3AA 105.2(5)
O2S C4AA H4AA 110.7
O2S C4AA H4AB 110.7
C3AA C4AA H4AA 110.7
C3AA C4AA H4AB 110.7
H4AA C4AA H4AB 108.8
O1S C4S C3S 103.3(6)
O1S C4S H4SA 111.1
O1S C4S H4SB 111.1
C3S C4S H4SA 111.1
C3S C4S H4SB 111.1
H4SA C4S H4SB 109.1
H5SA C5S H5SB 109.2
C17S C5S H5SA 111.3
C17S C5S H5SB 111.3
C20S C5S H5SA 111.3
C20S C5S H5SB 111.3
C20S C5S C17S 102.3(7)
C2AA C6S C3AA 105.8(6)
C2AA C6S H6SA 110.6
C2AA C6S H6SB 110.6
C3AA C6S H6SA 110.6
C3AA C6S H6SB 110.6
H6SA C6S H6SB 108.7
O28S C8S H8SA 110.2
O28S C8S H8SB 110.2
H8SA C8S H8SB 108.5
C25S C8S O28S 107.5(13)
C25S C8S H8SA 110.2
C25S C8S H8SB 110.2
O3S C9S H9SA 110.5
O3S C9S H9SB 110.5
O3S C9S C10S 106.2(6)
H9SA C9S H9SB 108.7
C10S C9S H9SA 110.5
C10S C9S H9SB 110.5
C9S C10S H10A 110.6
C9S C10S H10B 110.6
H10A C10S H10B 108.7
C11S C10S C9S 105.9(7)
C11S C10S H10A 110.6
C11S C10S H10B 110.6
C10S C11S H11A 111.0
C10S C11S H11B 111.0
C10S C11S C12S 103.9(7)
H11A C11S H11B 109.0
C12S C11S H11A 111.0
C12S C11S H11B 111.0
O3S C12S C11S 104.6(6)
O3S C12S H12C 110.8
O3S C12S H12D 110.8
C11S C12S H12C 110.8
C11S C12S H12D 110.8
H12C C12S H12D 108.9
O1 C13 H13A 111.0
O1 C13 H13B 111.0
O1 C13 C15 103.8(7)
H13A C13 H13B 109.0
C15 C13 H13A 111.0
C15 C13 H13B 111.0
O4S C13S H13C 110.8
O4S C13S H13D 110.8
O4S C13S C14S 104.9(6)
H13C C13S H13D 108.8
C14S C13S H13C 110.8
C14S C13S H13D 110.8
O1 C14 C2G 111.8(8)
O1 C14 H14C 109.3
O1 C14 H14D 109.3
C2G C14 H14C 109.3
C2G C14 H14D 109.3
H14C C14 H14D 107.9
C13S C14S H14E 111.2
C13S C14S H14F 111.2
C13S C14S C15S 102.7(8)
H14E C14S H14F 109.1
C15S C14S H14E 111.2
C15S C14S H14F 111.2
C2G C15 C13 106.2(8)
C2G C15 H15A 110.5
C2G C15 H15B 110.5
C13 C15 H15A 110.5
C13 C15 H15B 110.5
H15A C15 H15B 108.7
C14S C15S H15C 111.2
C14S C15S H15D 111.2
H15C C15S H15D 109.1
C16S C15S C14S 103.1(7)
C16S C15S H15C 111.2
C16S C15S H15D 111.2
O4S C16S C15S 108.2(7)
O4S C16S H16G 110.1
O4S C16S H16H 110.1
C15S C16S H16G 110.1
C15S C16S H16H 110.1
H16G C16S H16H 108.4
O18S C17S C5S 108.0(8)
O18S C17S H17G 110.1
O18S C17S H17H 110.1
C5S C17S H17G 110.1
C5S C17S H17H 110.1
H17G C17S H17H 108.4
O18S C19S H19G 110.3
O18S C19S H19H 110.3
O18S C19S C20S 107.3(8)
H19G C19S H19H 108.5
C20S C19S H19G 110.3
C20S C19S H19H 110.3
C5S C20S C19S 100.3(9)
C5S C20S H20G 111.7
C5S C20S H20H 111.7
C19S C20S H20G 111.7
C19S C20S H20H 111.7
H20G C20S H20H 109.5
C8S C25S H25A 110.6
C8S C25S H25B 110.6
C8S C25S C26S 105.9(11)
H25A C25S H25B 108.7
C26S C25S H25A 110.6
C26S C25S H25B 110.6
C25S C26S H26D 110.9
C25S C26S H26E 110.9
H26D C26S H26E 108.9
C27S C26S C25S 104.5(14)
C27S C26S H26D 110.9
C27S C26S H26E 110.9
O28S C27S H27A 109.8
O28S C27S H27B 109.8
C26S C27S O28S 109.5(15)
C26S C27S H27A 109.8
C26S C27S H27B 109.8
H27A C27S H27B 108.2

loop_
_geom_bond_atom_site_label_1
_geom_bond_atom_site_label_2
_geom_bond_distance
Ni1 Cl1 2.2644(16)
Ni1 Cl2 2.2321(15)
Ni1 N1B 1.979(4)
Ni1 N2B 2.165(4)
Ni1 N3B 2.128(4)
Ni2 Cl3 2.2244(16)
Ni2 Cl4 2.2453(16)
Ni2 N1A 1.968(4)
Ni2 N2A 2.252(4)
Ni2 N3A 2.152(4)
N1A C3A 1.339(6)
N1A C7A 1.329(6)
N1B C3B 1.325(6)
N1B C7B 1.331(6)
N2A C8A 1.278(6)
N2A C10A 1.419(6)
N2B C2B 1.274(6)
N2B C22B 1.453(7)
N3A C2A 1.267(7)
N3A C22A 1.436(7)
N3B C8B 1.270(6)
N3B C10B 1.433(7)
C1 C2 1.418(7)
C1 C5B 1.467(7)
C1 C12 1.378(7)
C1A H1AA 0.9800
C1A H1AB 0.9800
C1A H1AC 0.9800
C1A C2A 1.485(8)
C1B H1BA 0.9800
C1B H1BB 0.9800
C1B H1BC 0.9800
C1B C2B 1.483(7)
C2 H2 0.9500
C2 C3 1.354(8)
C2A C3A 1.479(7)
C2B C3B 1.486(7)
C3 H3 0.9500
C3 C4 1.406(8)
C3A C4A 1.389(7)
C3B C4B 1.373(7)
C4 H4 0.9500
C4 C5 1.368(8)
C4A H4A 0.9500
C4A C5A 1.385(7)
C4B H4B 0.9500
C4B C5B 1.397(7)
C5 C6 1.476(7)
C5 C11 2.038(7)
C5 C12 1.416(7)
C5A C6A 1.404(7)
C5A C10 1.455(7)
C5B C6B 1.401(7)
C6 C7 1.360(7)
C6 C11 1.410(7)
C6A H6A 0.9500
C6A C7A 1.379(7)
C6B H6B 0.9500
C6B C7B 1.372(7)
C7 H7 0.9500
C7 C8 1.402(8)
C7A C8A 1.475(7)
C7B C8B 1.494(7)
C8 H8 0.9500
C8 C9 1.375(7)
C8A C9A 1.483(7)
C8B C9B 1.486(7)
C9 H9 0.9500
C9 C10 1.416(7)
C9A H9AA 0.9800
C9A H9AB 0.9800
C9A H9AC 0.9800
C9B H9BA 0.9800
C9B H9BB 0.9800
C9B H9BC 0.9800
C10 C11 1.381(7)
C10A C11A 1.387(7)
C10A C15A 1.386(7)
C10B C11B 1.410(8)
C10B C15B 1.382(7)
C11 C12 1.515(7)
C11A C12A 1.372(7)
C11A C17A 1.506(7)
C11B C12B 1.374(8)
C11B C17B 1.496(8)
C12A H12A 0.9500
C12A C13A 1.373(8)
C12B H12B 0.9500
C12B C13B 1.386(8)
C13A C14A 1.382(7)
C13A C18A 1.536(8)
C13B C14B 1.367(8)
C13B C18B 1.521(8)
C14A H14A 0.9500
C14A C15A 1.390(7)
C14B H14B 0.9500
C14B C15B 1.383(7)
C15A C16A 1.501(7)
C15B C16B 1.492(7)
C16A H16A 0.9800
C16A H16B 0.9800
C16A H16C 0.9800
C16B H16D 0.9800
C16B H16E 0.9800
C16B H16F 0.9800
C17A H17A 0.9800
C17A H17B 0.9800
C17A H17C 0.9800
C17B H17D 0.9800
C17B H17E 0.9800
C17B H17F 0.9800
C18A C19A 1.526(9)
C18A C20A 1.521(9)
C18A C21A 1.528(9)
C18B C19B 1.522(8)
C18B C20B 1.519(8)
C18B C21B 1.523(8)
C19A H19A 0.9800
C19A H19B 0.9800
C19A H19C 0.9800
C19B H19D 0.9800
C19B H19E 0.9800
C19B H19F 0.9800
C20A H20A 0.9800
C20A H20B 0.9800
C20A H20C 0.9800
C20B H20D 0.9800
C20B H20E 0.9800
C20B H20F 0.9800
C21A H21A 0.9800
C21A H21B 0.9800
C21A H21C 0.9800
C21B H21D 0.9800
C21B H21E 0.9800
C21B H21F 0.9800
C22A C23A 1.398(7)
C22A C27A 1.381(7)
C22B C23B 1.374(8)
C22B C27B 1.373(8)
C23A C24A 1.393(8)
C23A C29A 1.490(8)
C23B C24B 1.393(7)
C23B C29B 1.509(8)
C24A H24A 0.9500
C24A C25A 1.380(8)
C24B H24B 0.9500
C24B C25B 1.387(8)
C25A C26A 1.364(8)
C25A C30A 1.539(8)
C25B C26B 1.396(8)
C25B C30B 1.534(8)
C26A H26A 0.9900
C26A H26B 0.9900
C26A C27A 1.388(8)
C26B H26C 0.9500
C26B C27B 1.379(7)
C27A C28A 1.495(8)
C27B C28B 1.493(8)
C28A H28A 0.9800
C28A H28B 0.9800
C28A H28C 0.9800
C28B H28D 0.9800
C28B H28E 0.9800
C28B H28F 0.9800
C29A H29A 0.9800
C29A H29B 0.9800
C29A H29C 0.9800
C29B H29D 0.9800
C29B H29E 0.9800
C29B H29F 0.9800
C30A C31A 1.521(8)
C30A C32A 1.528(9)
C30A C33A 1.528(9)
C30B C31B 1.519(11)
C30B C32B 1.51(3)
C30B C33B 1.505(11)
C30B C34B 1.58(3)
C30B C35B 1.524(11)
C30B C36B 1.41(3)
C31A H31A 0.9800
C31A H31B 0.9800
C31A H31C 0.9800
C31B H31D 0.9800
C31B H31E 0.9800
C31B H31F 0.9800
C32A H32A 0.9800
C32A H32B 0.9800
C32A H32C 0.9800
C32B H32D 0.9800
C32B H32E 0.9800
C32B H32F 0.9800
C33A H33A 0.9800
C33A H33B 0.9800
C33A H33C 0.9800
C33B H33D 0.9800
C33B H33E 0.9800
C33B H33F 0.9800
C34B H34A 0.9800
C34B H34B 0.9800
C34B H34C 0.9800
C35B H35A 0.9800
C35B H35B 0.9800
C35B H35C 0.9800
C36B H36A 0.9800
C36B H36B 0.9800
C36B H36C 0.9800
O1 C13 1.374(9)
O1 C14 1.359(10)
O1S C1S 1.411(8)
O1S C4S 1.409(8)
O2S C2AA 1.397(8)
O2S C4AA 1.436(8)
O3S C9S 1.406(8)
O3S C12S 1.398(8)
O4S C13S 1.436(9)
O4S C16S 1.412(9)
O18S C17S 1.411(10)
O18S C19S 1.417(13)
O28S C8S 1.375(17)
O28S C27S 1.491(16)
C1S H1SA 0.9900
C1S H1SB 0.9900
C1S C2S 1.464(10)
C2AA H2AA 0.9900
C2AA H2AB 0.9900
C2AA C6S 1.483(10)
C2G H2GA 0.9900
C2G H2GB 0.9900
C2G C14 1.410(12)
C2G C15 1.393(13)
C2S H2SA 0.9900
C2S H2SB 0.9900
C2S C3S 1.510(10)
C3AA H3AA 0.9900
C3AA H3AB 0.9900
C3AA C4AA 1.504(9)
C3AA C6S 1.517(10)
C3S H3SA 0.9900
C3S H3SB 0.9900
C3S C4S 1.501(10)
C4AA H4AA 0.9900
C4AA H4AB 0.9900
C4S H4SA 0.9900
C4S H4SB 0.9900
C5S H5SA 0.9900
C5S H5SB 0.9900
C5S C17S 1.494(12)
C5S C20S 1.490(12)
C6S H6SA 0.9900
C6S H6SB 0.9900
C8S H8SA 0.9900
C8S H8SB 0.9900
C8S C25S 1.374(19)
C9S H9SA 0.9900
C9S H9SB 0.9900
C9S C10S 1.485(11)
C10S H10A 0.9900
C10S H10B 0.9900
C10S C11S 1.472(12)
C11S H11A 0.9900
C11S H11B 0.9900
C11S C12S 1.491(10)
C12S H12C 0.9900
C12S H12D 0.9900
C13 H13A 0.9900
C13 H13B 0.9900
C13 C15 1.505(13)
C13S H13C 0.9900
C13S H13D 0.9900
C13S C14S 1.468(12)
C14 H14C 0.9900
C14 H14D 0.9900
C14S H14E 0.9900
C14S H14F 0.9900
C14S C15S 1.475(13)
C15 H15A 0.9900
C15 H15B 0.9900
C15S H15C 0.9900
C15S H15D 0.9900
C15S C16S 1.464(12)
C16S H16G 0.9900
C16S H16H 0.9900
C17S H17G 0.9900
C17S H17H 0.9900
C19S H19G 0.9900
C19S H19H 0.9900
C19S C20S 1.501(14)
C20S H20G 0.9900
C20S H20H 0.9900
C25S H25A 0.9900
C25S H25B 0.9900
C25S C26S 1.47(2)
C26S H26D 0.9900
C26S H26E 0.9900
C26S C27S 1.342(18)
C27S H27A 0.9900
C27S H27B 0.9900

loop_
_geom_torsion_atom_site_label_1
_geom_torsion_atom_site_label_2
_geom_torsion_atom_site_label_3
_geom_torsion_atom_site_label_4
_geom_torsion
Ni1 N1B C3B C2B -17.5(6)
Ni1 N1B C3B C4B 158.0(4)
Ni1 N1B C7B C6B -155.0(4)
Ni1 N1B C7B C8B 22.3(6)
Ni1 N2B C2B C1B 178.9(4)
Ni1 N2B C2B C3B -1.2(6)
Ni1 N2B C22B C23B 100.7(5)
Ni1 N2B C22B C27B -75.0(6)
Ni1 N3B C8B C7B -3.4(6)
Ni1 N3B C8B C9B 179.6(4)
Ni1 N3B C10B C11B -105.2(5)
Ni1 N3B C10B C15B 71.1(6)
Ni2 N1A C3A C2A 7.0(6)
Ni2 N1A C3A C4A -175.9(4)
Ni2 N1A C7A C6A 175.3(4)
Ni2 N1A C7A C8A -3.9(6)
Ni2 N2A C8A C7A 0.9(5)
Ni2 N2A C8A C9A 179.7(4)
Ni2 N2A C10A C11A -79.4(6)
Ni2 N2A C10A C15A 99.7(5)
Ni2 N3A C2A C1A 175.3(5)
Ni2 N3A C2A C3A -4.4(6)
Ni2 N3A C22A C23A -97.4(5)
Ni2 N3A C22A C27A 84.9(5)
N1A C3A C4A C5A 0.1(7)
N1A C7A C8A N2A 1.7(7)
N1A C7A C8A C9A -177.3(5)
N1B C3B C4B C5B -3.9(8)
N1B C7B C8B N3B -11.4(7)
N1B C7B C8B C9B 165.9(5)
N2A C10A C11A C12A 178.7(5)
N2A C10A C11A C17A -5.7(8)
N2A C10A C15A C14A -179.4(5)
N2A C10A C15A C16A 1.6(8)
N2B C2B C3B N1B 11.6(7)
N2B C2B C3B C4B -163.7(5)
N2B C22B C23B C24B -174.5(5)
N2B C22B C23B C29B 5.3(8)
N2B C22B C27B C26B 174.2(5)
N2B C22B C27B C28B -6.9(8)
N3A C2A C3A N1A -1.2(7)
N3A C2A C3A C4A -178.1(5)
N3A C22A C23A C24A -179.9(5)
N3A C22A C23A C29A -1.8(8)
N3A C22A C27A C26A 179.6(5)
N3A C22A C27A C28A 1.8(8)
N3B C10B C11B C12B 177.6(5)
N3B C10B C11B C17B 0.5(8)
N3B C10B C15B C14B -179.6(4)
N3B C10B C15B C16B -0.4(7)
C1 C2 C3 C4 -4.0(10)
C1 C5B C6B C7B 169.5(5)
C1A C2A C3A N1A 179.0(5)
C1A C2A C3A C4A 2.1(8)
C1B C2B C3B N1B -168.5(5)
C1B C2B C3B C4B 16.2(8)
C2 C1 C5B C4B 22.2(7)
C2 C1 C5B C6B -151.4(5)
C2 C1 C12 C5 4.7(8)
C2 C1 C12 C11 -177.4(8)
C2 C3 C4 C5 1.3(9)
C2A N3A C22A C23A 80.1(6)
C2A N3A C22A C27A -97.6(6)
C2A C3A C4A C5A 176.8(5)
C2B N2B C22B C23B -77.5(7)
C2B N2B C22B C27B 106.8(6)
C2B C3B C4B C5B 171.1(5)
C3 C4 C5 C6 -179.8(7)
C3 C4 C5 C11 34(3)
C3 C4 C5 C12 4.3(8)
C3A N1A C7A C6A -0.7(7)
C3A N1A C7A C8A -179.9(4)
C3A C4A C5A C6A 0.3(7)
C3A C4A C5A C10 -174.3(5)
C3B N1B C7B C6B 5.6(8)
C3B N1B C7B C8B -177.1(4)
C3B C4B C5B C1 -166.9(5)
C3B C4B C5B C6B 7.1(7)
C4 C5 C6 C7 5.8(16)
C4 C5 C6 C11 -172.0(9)
C4 C5 C12 C1 -7.7(9)
C4 C5 C12 C11 173.4(6)
C4A C5A C6A C7A -0.8(7)
C4A C5A C10 C9 31.5(8)
C4A C5A C10 C11 -156.2(5)
C4B C5B C6B C7B -4.2(7)
C5 C6 C7 C8 -177.2(8)
C5 C6 C11 C10 172.2(5)
C5 C6 C11 C12 -4.3(4)
C5 C11 C12 C1 -178.2(11)
C5A C6A C7A N1A 1.0(7)
C5A C6A C7A C8A -179.8(5)
C5A C10 C11 C5 -140.2(17)
C5A C10 C11 C6 -165.1(5)
C5A C10 C11 C12 8.2(12)
C5B C1 C2 C3 176.5(5)
C5B C1 C12 C5 -170.4(5)
C5B C1 C12 C11 7.5(13)
C5B C6B C7B N1B -2.1(8)
C5B C6B C7B C8B -178.9(5)
C6 C5 C12 C1 174.6(5)
C6 C5 C12 C11 -4.3(4)
C6 C7 C8 C9 4.3(9)
C6 C11 C12 C1 -173.7(9)
C6 C11 C12 C5 4.5(4)
C6A C5A C10 C9 -143.1(5)
C6A C5A C10 C11 29.2(7)
C6A C7A C8A N2A -177.5(5)
C6A C7A C8A C9A 3.5(7)
C6B C7B C8B N3B 165.7(5)
C6B C7B C8B C9B -17.0(8)
C7 C6 C11 C5 -178.6(7)
C7 C6 C11 C10 -6.4(9)
C7 C6 C11 C12 177.1(5)
C7 C8 C9 C10 -2.8(9)
C7A N1A C3A C2A -176.9(4)
C7A N1A C3A C4A 0.1(7)
C7B N1B C3B C2B -178.0(5)
C7B N1B C3B C4B -2.6(8)
C8 C9 C10 C5A 169.8(5)
C8 C9 C10 C11 -3.2(8)
C8A N2A C10A C11A 108.6(6)
C8A N2A C10A C15A -72.2(7)
C8B N3B C10B C11B 69.5(7)
C8B N3B C10B C15B -114.1(6)
C9 C10 C11 C5 32(2)
C9 C10 C11 C6 7.5(7)
C9 C10 C11 C12 -179.1(7)
C10 C5A C6A C7A 174.1(5)
C10 C11 C12 C1 12.0(16)
C10 C11 C12 C5 -169.8(9)
C10A N2A C8A C7A 174.2(4)
C10A N2A C8A C9A -7.0(8)
C10A C11A C12A C13A 0.5(8)
C10B N3B C8B C7B -178.6(4)
C10B N3B C8B C9B 4.4(8)
C10B C11B C12B C13B 1.9(8)
C11 C5 C6 C7 177.8(11)
C11 C5 C12 C1 179.0(7)
C11 C6 C7 C8 0.2(8)
C11A C10A C15A C14A -0.2(8)
C11A C10A C15A C16A -179.2(5)
C11A C12A C13A C14A 0.3(8)
C11A C12A C13A C18A -179.2(5)
C11B C10B C15B C14B -3.3(7)
C11B C10B C15B C16B 175.9(5)
C11B C12B C13B C14B -2.9(8)
C11B C12B C13B C18B -179.3(5)
C12 C1 C2 C3 0.8(8)
C12 C1 C5B C4B -162.8(5)
C12 C1 C5B C6B 23.6(8)
C12 C5 C6 C7 -177.6(9)
C12 C5 C6 C11 4.6(4)
C12A C13A C14A C15A -1.1(8)
C12A C13A C18A C19A -63.2(7)
C12A C13A C18A C20A 57.0(7)
C12A C13A C18A C21A 177.5(5)
C12B C13B C14B C15B 0.8(8)
C12B C13B C18B C19B 62.7(6)
C12B C13B C18B C20B -176.9(5)
C12B C13B C18B C21B -56.4(7)
C13A C14A C15A C10A 1.0(8)
C13A C14A C15A C16A -179.9(5)
C13B C14B C15B C10B 2.3(8)
C13B C14B C15B C16B -176.9(5)
C14A C13A C18A C19A 117.3(6)
C14A C13A C18A C20A -122.4(6)
C14A C13A C18A C21A -1.9(8)
C14B C13B C18B C19B -113.4(6)
C14B C13B C18B C20B 7.0(8)
C14B C13B C18B C21B 127.4(6)
C15A C10A C11A C12A -0.5(8)
C15A C10A C11A C17A 175.1(5)
C15B C10B C11B C12B 1.3(8)
C15B C10B C11B C17B -175.7(5)
C17A C11A C12A C13A -175.1(5)
C17B C11B C12B C13B 179.0(5)
C18A C13A C14A C15A 178.4(5)
C18B C13B C14B C15B 177.0(5)
C22A N3A C2A C1A -2.5(8)
C22A N3A C2A C3A 177.7(4)
C22A C23A C24A C25A 1.5(8)
C22B N2B C2B C1B -2.6(8)
C22B N2B C2B C3B 177.3(5)
C22B C23B C24B C25B 0.5(8)
C23A C22A C27A C26A 2.0(8)
C23A C22A C27A C28A -175.8(5)
C23A C24A C25A C26A -0.4(8)
C23A C24A C25A C30A 176.4(5)
C23B C22B C27B C26B -1.3(9)
C23B C22B C27B C28B 177.6(5)
C23B C24B C25B C26B -1.6(8)
C23B C24B C25B C30B 179.4(5)
C24A C25A C26A C27A 0.0(8)
C24A C25A C30A C31A -63.3(7)
C24A C25A C30A C32A 57.2(7)
C24A C25A C30A C33A 176.6(5)
C24B C25B C26B C27B 1.4(9)
C24B C25B C30B C31B -62.6(8)
C24B C25B C30B C32B -1.8(15)
C24B C25B C30B C33B 56.4(8)
C24B C25B C30B C34B 113.1(14)
C24B C25B C30B C35B 179.5(6)
C24B C25B C30B C36B -127.5(16)
C25A C26A C27A C22A -0.8(8)
C25A C26A C27A C28A 176.9(5)
C25B C26B C27B C22B 0.0(9)
C25B C26B C27B C28B -178.9(5)
C26A C25A C30A C31A 113.4(6)
C26A C25A C30A C32A -126.1(6)
C26A C25A C30A C33A -6.7(8)
C26B C25B C30B C31B 118.4(7)
C26B C25B C30B C32B 179.3(14)
C26B C25B C30B C33B -122.5(7)
C26B C25B C30B C34B -65.9(14)
C26B C25B C30B C35B 0.6(9)
C26B C25B C30B C36B 53.6(17)
C27A C22A C23A C24A -2.3(8)
C27A C22A C23A C29A 175.8(5)
C27B C22B C23B C24B 1.0(8)
C27B C22B C23B C29B -179.2(5)
C29A C23A C24A C25A -176.6(5)
C29B C23B C24B C25B -179.3(5)
C30A C25A C26A C27A -176.7(5)
C30B C25B C26B C27B -179.7(6)
O1 C13 C15 C2G -24.4(14)
O1S C1S C2S C3S -20.0(8)
O2S C2AA C6S C3AA -11.9(8)
O3S C9S C10S C11S 6.6(13)
O4S C13S C14S C15S -35.7(10)
O18S C19S C20S C5S -35.2(9)
O28S C8S C25S C26S -32(3)
C1S O1S C4S C3S -41.7(8)
C1S C2S C3S C4S -4.9(8)
C2AA O2S C4AA C3AA -39.9(7)
C2S C3S C4S O1S 27.9(8)
C4AA O2S C2AA C6S 32.1(7)
C4AA C3AA C6S C2AA -11.7(7)
C4S O1S C1S C2S 39.2(8)
C6S C3AA C4AA O2S 31.0(7)
C8S O28S C27S C26S -10(2)
C8S C25S C26S C27S 24(2)
C9S O3S C12S C11S 35.3(8)
C9S C10S C11S C12S 13.9(13)
C10S C11S C12S O3S -29.8(10)
C12S O3S C9S C10S -26.4(10)
C13 O1 C14 C2G -24.2(17)
C13S O4S C16S C15S -0.1(9)
C13S C14S C15S C16S 34.9(10)
C14 O1 C13 C15 28.6(12)
C14 C2G C15 C13 10.1(17)
C14S C15S C16S O4S -22.0(10)
C15 C2G C14 O1 8(2)
C16S O4S C13S C14S 22.5(10)
C17S O18S C19S C20S 18.5(10)
C17S C5S C20S C19S 37.0(9)
C19S O18S C17S C5S 6.2(10)
C20S C5S C17S O18S -28.2(10)
C25S C26S C27S O28S -8.2(19)
C27S O28S C8S C25S 26(2)
